data_7119419
loop_
_publ_author_name
'Aggarwal, Himanshu'
'Das, Raj Kumar'
'Engel, Emile R.'
'Barbour, Leonard J.'

_publ_section_title
;
 A five-fold interpenetrated metal-organic framework showing a large
 variation in thermal expansion behaviour owing to dramatic structural
 transformation upon dehydration-rehydration.
;
_journal_issue 5
_journal_name_full 'Chemical communications (Cambridge, England)'
_journal_page_first 861
_journal_page_last 864
_journal_paper_doi 10.1039/c6cc07995d
_journal_volume 53
_journal_year 2017
_chemical_formula_moiety 'C16 H14 N2 O4 Zn'
_chemical_formula_sum 'C16 H14 N2 O4 Zn'
_chemical_formula_weight 363.66
_chemical_name_systematic
; 
 ? 
;
_space_group_IT_number 2
_symmetry_cell_setting triclinic
_symmetry_space_group_name_Hall '-P 1'
_symmetry_space_group_name_H-M 'P -1'
_atom_sites_solution_hydrogens geom
_atom_sites_solution_primary direct
_atom_sites_solution_secondary difmap
_audit_creation_method SHELXL-97
_audit_update_record
;
2016-05-18 deposited with the CCDC.
2016-12-06 downloaded from the CCDC.
;
_cell_angle_alpha 92.3050(10)
_cell_angle_beta 107.6700(10)
_cell_angle_gamma 95.6650(10)
_cell_formula_units_Z 2
_cell_length_a 8.1663(2)
_cell_length_b 8.8936(2)
_cell_length_c 11.2600(2)
_cell_measurement_reflns_used 5741
_cell_measurement_temperature 100(2)
_cell_measurement_theta_max 26.07
_cell_measurement_theta_min 2.31
_cell_volume 773.27(3)
_computing_cell_refinement 'SAINT (Bruker, 2009)'
_computing_data_reduction SAINT
_computing_molecular_graphics 'X-Seed (Barbour 2001)'
_computing_structure_refinement 'SHELXL-97 (Sheldrick, 1997)'
_computing_structure_solution 'SHELXS-97 (Sheldrick, 1990)'
_diffrn_ambient_temperature 100(2)
_diffrn_measured_fraction_theta_full 0.998
_diffrn_measured_fraction_theta_max 0.998
_diffrn_measurement_device_type 'CCD area detector'
_diffrn_measurement_method 'phi and omega scans'
_diffrn_radiation_monochromator graphite
_diffrn_radiation_source 'fine-focus sealed tube'
_diffrn_radiation_type MoK\a
_diffrn_radiation_wavelength 0.71073
_diffrn_reflns_av_R_equivalents 0.0253
_diffrn_reflns_av_sigmaI/netI 0.0240
_diffrn_reflns_limit_h_max 9
_diffrn_reflns_limit_h_min -10
_diffrn_reflns_limit_k_max 10
_diffrn_reflns_limit_k_min -11
_diffrn_reflns_limit_l_max 13
_diffrn_reflns_limit_l_min -13
_diffrn_reflns_number 10666
_diffrn_reflns_theta_full 26.13
_diffrn_reflns_theta_max 26.13
_diffrn_reflns_theta_min 1.90
_exptl_absorpt_coefficient_mu 1.609
_exptl_absorpt_correction_T_max 0.8740
_exptl_absorpt_correction_T_min 0.6929
_exptl_absorpt_correction_type multi-scan
_exptl_absorpt_process_details SADABS
_exptl_crystal_colour colorless
_exptl_crystal_density_diffrn 1.562
_exptl_crystal_density_method 'not measured'
_exptl_crystal_description needle
_exptl_crystal_F_000 372
_exptl_crystal_size_max 0.246
_exptl_crystal_size_mid 0.131
_exptl_crystal_size_min 0.086
_refine_diff_density_max 0.327
_refine_diff_density_min -0.260
_refine_diff_density_rms 0.057
_refine_ls_extinction_method none
_refine_ls_goodness_of_fit_ref 1.059
_refine_ls_hydrogen_treatment refU
_refine_ls_matrix_type full
_refine_ls_number_parameters 208
_refine_ls_number_reflns 3070
_refine_ls_number_restraints 0
_refine_ls_restrained_S_all 1.059
_refine_ls_R_factor_all 0.0246
_refine_ls_R_factor_gt 0.0229
_refine_ls_shift/su_max 0.001
_refine_ls_shift/su_mean 0.000
_refine_ls_structure_factor_coef Fsqd
_refine_ls_weighting_details 'calc w=1/[\s^2^(Fo^2^)+(0.0198P)^2^+0.5993P] where P=(Fo^2^+2Fc^2^)/3'
_refine_ls_weighting_scheme calc
_refine_ls_wR_factor_gt 0.0538
_refine_ls_wR_factor_ref 0.0545
_reflns_number_gt 2903
_reflns_number_total 3070
_reflns_threshold_expression >2sigma(I)
_cod_data_source_file c6cc07995d2.cif
_cod_data_source_block LJB_1_100K
_cod_depositor_comments
;
The following automatic conversions were performed:

'_symmetry_cell_setting' value 'Triclinic' changed to 'triclinic'
according to
/usr/data/users/saulius/crontab/automatic-downloads/rss-feeds/RSC/lib/dictionaries/cif_core.dic
dictionary named 'cif_core.dic' version 2.4.2 from 2011-04-26.

Automatic conversion script
Id: cif_fix_values 4268 2015-11-12 08:31:59Z antanas 
;
_cod_original_sg_symbol_H-M P-1
_cod_database_code 7119419

loop_
_symmetry_equiv_pos_as_xyz
'x, y, z'
'-x, -y, -z'

loop_
_atom_site_label
_atom_site_type_symbol
_atom_site_fract_x
_atom_site_fract_y
_atom_site_fract_z
_atom_site_U_iso_or_equiv
_atom_site_adp_type
_atom_site_occupancy
_atom_site_symmetry_multiplicity
_atom_site_calc_flag
_atom_site_refinement_flags
Zn1 Zn 0.47474(2) 0.85797(2) 0.743216(17) 0.01041(7) Uani 1 1 d .
O1 O 0.29670(16) 0.90756(14) 0.57306(11) 0.0171(3) Uani 1 1 d .
N1 N 0.64848(18) 1.05096(16) 0.81526(13) 0.0122(3) Uani 1 1 d .
C1 C 0.2011(2) 0.95757(19) 0.63216(16) 0.0148(4) Uani 1 1 d .
O2 O 0.24380(16) 0.96101(14) 0.74926(11) 0.0186(3) Uani 1 1 d .
N2 N 0.62966(19) 0.75706(16) 0.65361(13) 0.0126(3) Uani 1 1 d .
C2 C 0.0327(2) 1.00881(19) 0.56175(16) 0.0141(4) Uani 1 1 d .
H2 H -0.0308 1.0564 0.6075 0.017 Uiso 1 1 calc R
O3 O 0.54696(16) 0.74556(14) 0.90296(11) 0.0169(3) Uani 1 1 d .
C3 C 0.4421(2) 0.6262(2) 0.86109(16) 0.0139(4) Uani 1 1 d .
O4 O 0.33052(16) 0.61494(14) 0.75565(11) 0.0184(3) Uani 1 1 d .
C4 C 0.4533(2) 0.4950(2) 0.94048(16) 0.0145(4) Uani 1 1 d .
H4 H 0.3906 0.4002 0.9038 0.017 Uiso 1 1 calc R
C5 C 0.7121(2) 1.1365(2) 0.74020(16) 0.0175(4) Uani 1 1 d .
H5 H 0.6729 1.1092 0.6529 0.021 Uiso 1 1 calc R
C6 C 0.8322(3) 1.2626(2) 0.78479(17) 0.0198(4) Uani 1 1 d .
H6 H 0.8735 1.3203 0.7283 0.024 Uiso 1 1 calc R
C7 C 0.8928(2) 1.3053(2) 0.91216(17) 0.0157(4) Uani 1 1 d .
C8 C 0.8248(2) 1.2163(2) 0.98917(16) 0.0164(4) Uani 1 1 d .
H8 H 0.8609 1.2416 1.0767 0.020 Uiso 1 1 calc R
C9 C 0.7050(2) 1.0914(2) 0.93833(16) 0.0151(4) Uani 1 1 d .
H9 H 0.6611 1.0320 0.9926 0.018 Uiso 1 1 calc R
C10 C 1.0302(2) 1.4380(2) 0.96471(17) 0.0178(4) Uani 1 1 d .
H10A H 1.0645 1.4825 0.8954 0.021 Uiso 1 1 calc R
H10B H 1.1336 1.4011 1.0223 0.021 Uiso 1 1 calc R
C11 C 0.7958(2) 0.7467(2) 0.71713(16) 0.0148(4) Uani 1 1 d .
H11 H 0.8376 0.7823 0.8028 0.018 Uiso 1 1 calc R
C12 C 0.9083(2) 0.68657(19) 0.66368(16) 0.0144(4) Uani 1 1 d .
H12 H 1.0244 0.6797 0.7125 0.017 Uiso 1 1 calc R
C13 C 0.8507(2) 0.63597(18) 0.53759(16) 0.0129(3) Uani 1 1 d .
C14 C 0.6779(2) 0.6436(2) 0.47241(17) 0.0166(4) Uani 1 1 d .
H14 H 0.6323 0.6076 0.3869 0.020 Uiso 1 1 calc R
C15 C 0.5728(2) 0.7042(2) 0.53329(16) 0.0157(4) Uani 1 1 d .
H15 H 0.4549 0.7086 0.4876 0.019 Uiso 1 1 calc R
C16 C 0.9739(2) 0.57690(19) 0.47627(16) 0.0148(4) Uani 1 1 d .
H16A H 1.0787 0.6509 0.4943 0.018 Uiso 1 1 calc R
H16B H 0.9184 0.5652 0.3846 0.018 Uiso 1 1 calc R

loop_
_atom_site_aniso_label
_atom_site_aniso_U_11
_atom_site_aniso_U_22
_atom_site_aniso_U_33
_atom_site_aniso_U_23
_atom_site_aniso_U_13
_atom_site_aniso_U_12
Zn1 0.00990(11) 0.01057(11) 0.01020(10) 0.00111(7) 0.00202(7) 0.00185(7)
O1 0.0133(6) 0.0185(6) 0.0185(6) 0.0026(5) 0.0024(5) 0.0054(5)
N1 0.0122(7) 0.0114(7) 0.0127(7) 0.0005(5) 0.0034(6) 0.0013(6)
C1 0.0125(9) 0.0086(8) 0.0206(9) 0.0026(7) 0.0022(7) -0.0017(7)
O2 0.0158(7) 0.0217(7) 0.0161(6) 0.0036(5) 0.0010(5) 0.0031(5)
N2 0.0133(7) 0.0112(7) 0.0135(7) 0.0012(5) 0.0043(6) 0.0021(6)
C2 0.0133(9) 0.0114(8) 0.0184(9) 0.0030(7) 0.0055(7) 0.0031(7)
O3 0.0208(7) 0.0140(6) 0.0155(6) 0.0039(5) 0.0053(5) -0.0007(5)
C3 0.0128(9) 0.0156(9) 0.0169(9) 0.0032(7) 0.0087(7) 0.0049(7)
O4 0.0173(7) 0.0212(7) 0.0150(6) 0.0038(5) 0.0018(5) 0.0039(5)
C4 0.0125(8) 0.0127(8) 0.0194(9) 0.0022(7) 0.0064(7) 0.0007(7)
C5 0.0233(10) 0.0165(9) 0.0123(8) 0.0015(7) 0.0050(7) 0.0006(7)
C6 0.0248(10) 0.0174(9) 0.0186(9) 0.0037(7) 0.0099(8) -0.0025(8)
C7 0.0142(9) 0.0141(9) 0.0195(9) 0.0000(7) 0.0065(7) 0.0016(7)
C8 0.0163(9) 0.0194(9) 0.0125(8) -0.0015(7) 0.0042(7) -0.0003(7)
C9 0.0153(9) 0.0168(9) 0.0142(8) 0.0019(7) 0.0062(7) 0.0007(7)
C10 0.0155(9) 0.0169(9) 0.0210(9) 0.0001(7) 0.0076(7) -0.0028(7)
C11 0.0152(9) 0.0163(9) 0.0118(8) 0.0003(7) 0.0026(7) 0.0024(7)
C12 0.0121(9) 0.0153(9) 0.0150(8) 0.0020(7) 0.0028(7) 0.0023(7)
C13 0.0151(9) 0.0087(8) 0.0162(8) 0.0020(6) 0.0068(7) 0.0006(7)
C14 0.0182(9) 0.0162(9) 0.0141(8) -0.0024(7) 0.0037(7) 0.0015(7)
C15 0.0134(9) 0.0158(9) 0.0158(9) -0.0005(7) 0.0017(7) 0.0012(7)
C16 0.0152(9) 0.0141(9) 0.0161(9) -0.0007(7) 0.0068(7) 0.0017(7)

loop_
_atom_type_symbol
_atom_type_description
_atom_type_scat_dispersion_real
_atom_type_scat_dispersion_imag
_atom_type_scat_source
C C 0.0033 0.0016 'International Tables Vol C Tables 4.2.6.8 and 6.1.1.4'
H H 0.0000 0.0000 'International Tables Vol C Tables 4.2.6.8 and 6.1.1.4'
N N 0.0061 0.0033 'International Tables Vol C Tables 4.2.6.8 and 6.1.1.4'
O O 0.0106 0.0060 'International Tables Vol C Tables 4.2.6.8 and 6.1.1.4'
Zn Zn 0.2839 1.4301 'International Tables Vol C Tables 4.2.6.8 and 6.1.1.4'

loop_
_geom_angle_atom_site_label_1
_geom_angle_atom_site_label_2
_geom_angle_atom_site_label_3
_geom_angle
_geom_angle_site_symmetry_1
_geom_angle_site_symmetry_3
O3 Zn1 N1 95.27(5) . .
O3 Zn1 N2 96.45(5) . .
N1 Zn1 N2 95.70(6) . .
O3 Zn1 O1 153.58(5) . .
N1 Zn1 O1 108.19(5) . .
N2 Zn1 O1 93.20(5) . .
O3 Zn1 O2 105.36(5) . .
N1 Zn1 O2 95.73(5) . .
N2 Zn1 O2 154.26(5) . .
O1 Zn1 O2 61.29(5) . .
O3 Zn1 O4 59.17(5) . .
N1 Zn1 O4 154.30(5) . .
N2 Zn1 O4 90.26(5) . .
O1 Zn1 O4 96.36(5) . .
O2 Zn1 O4 89.35(5) . .
O3 Zn1 C1 132.02(6) . .
N1 Zn1 C1 104.21(6) . .
N2 Zn1 C1 123.94(6) . .
O1 Zn1 C1 30.85(5) . .
O2 Zn1 C1 30.45(5) . .
O4 Zn1 C1 92.88(5) . .
O3 Zn1 C3 29.95(5) . .
N1 Zn1 C3 125.22(6) . .
N2 Zn1 C3 92.38(5) . .
O1 Zn1 C3 125.34(5) . .
O2 Zn1 C3 99.68(5) . .
O4 Zn1 C3 29.28(5) . .
C1 Zn1 C3 115.26(6) . .
C1 O1 Zn1 90.35(10) . .
C9 N1 C5 117.82(15) . .
C9 N1 Zn1 121.30(12) . .
C5 N1 Zn1 120.85(12) . .
O2 C1 O1 121.12(16) . .
O2 C1 C2 119.17(16) . .
O1 C1 C2 119.68(16) . .
O2 C1 Zn1 62.33(9) . .
O1 C1 Zn1 58.81(9) . .
C2 C1 Zn1 176.77(12) . .
C1 O2 Zn1 87.23(11) . .
C15 N2 C11 117.46(15) . .
C15 N2 Zn1 123.18(12) . .
C11 N2 Zn1 119.35(11) . .
C2 C2 C1 123.2(2) 2_576 .
C3 O3 Zn1 96.51(10) . .
O4 C3 O3 122.31(16) . .
O4 C3 C4 118.98(16) . .
O3 C3 C4 118.71(15) . .
O4 C3 Zn1 68.96(9) . .
O3 C3 Zn1 53.54(8) . .
C4 C3 Zn1 170.82(13) . .
C3 O4 Zn1 81.75(10) . .
C4 C4 C3 122.8(2) 2_667 .
N1 C5 C6 122.69(16) . .
C5 C6 C7 120.10(17) . .
C6 C7 C8 116.72(16) . .
C6 C7 C10 121.48(16) . .
C8 C7 C10 121.76(16) . .
C9 C8 C7 120.17(16) . .
N1 C9 C8 122.49(16) . .
C7 C10 C10 113.01(19) . 2_787
N2 C11 C12 122.99(16) . .
C11 C12 C13 119.56(16) . .
C14 C13 C12 117.48(16) . .
C14 C13 C16 122.23(15) . .
C12 C13 C16 120.29(15) . .
C15 C14 C13 119.35(16) . .
N2 C15 C14 123.11(16) . .
C13 C16 C16 111.16(18) . 2_766

loop_
_geom_bond_atom_site_label_1
_geom_bond_atom_site_label_2
_geom_bond_distance
_geom_bond_site_symmetry_2
Zn1 O3 2.0494(12) .
Zn1 N1 2.0798(14) .
Zn1 N2 2.0857(14) .
Zn1 O1 2.1173(12) .
Zn1 O2 2.1944(13) .
Zn1 O4 2.3875(13) .
Zn1 C1 2.4750(17) .
Zn1 C3 2.5316(17) .
O1 C1 1.269(2) .
N1 C9 1.342(2) .
N1 C5 1.343(2) .
C1 O2 1.256(2) .
C1 C2 1.489(2) .
N2 C15 1.340(2) .
N2 C11 1.342(2) .
C2 C2 1.326(3) 2_576
O3 C3 1.272(2) .
C3 O4 1.251(2) .
C3 C4 1.491(2) .
C4 C4 1.320(3) 2_667
C5 C6 1.383(3) .
C6 C7 1.391(3) .
C7 C8 1.395(3) .
C7 C10 1.510(2) .
C8 C9 1.383(2) .
C10 C10 1.538(4) 2_787
C11 C12 1.378(2) .
C12 C13 1.393(2) .
C13 C14 1.389(2) .
C13 C16 1.503(2) .
C14 C15 1.384(3) .
C16 C16 1.541(3) 2_766
